data_7056957
loop_
_publ_author_name
'Liu, Zhaodi'
'Hao, Fuying'
'Liu, Jie'
'Zhu, Yingzhong'
'Du, Wei'
'Zhang, Qiong'
'Wu, Jieying'

_publ_section_title
;
 Synthesis, crystal structures, one/two-photon optical properties and
 bioimaging application of two organic molecules with D--A and D--\p--A
 models containing 6-phenyl-2,2&#x2032;-bipyridine
;
_journal_issue 5
_journal_name_full 'New Journal of Chemistry'
_journal_page_first 3947
_journal_paper_doi 10.1039/C7NJ04812B
_journal_volume 42
_journal_year 2018
_chemical_formula_moiety 'C28 H29 N3'
_chemical_formula_sum 'C28 H29 N3'
_chemical_formula_weight 407.54
_space_group_IT_number 14
_space_group_name_Hall '-P 2yn'
_space_group_name_H-M_alt 'P 1 21/n 1'
_symmetry_cell_setting monoclinic
_symmetry_space_group_name_Hall '-P 2yn'
_symmetry_space_group_name_H-M 'P 1 21/n 1'
_atom_sites_solution_hydrogens geom
_atom_sites_solution_primary direct
_atom_sites_solution_secondary difmap
_audit_creation_method SHELXL-97
_audit_update_record
;
2013-07-18 deposited with the CCDC.
2018-01-31 downloaded from the CCDC.
;
_cell_angle_alpha 90.00
_cell_angle_beta 99.164(2)
_cell_angle_gamma 90.00
_cell_formula_units_Z 4
_cell_length_a 9.7012(12)
_cell_length_b 15.2517(18)
_cell_length_c 15.9105(19)
_cell_measurement_reflns_used 3524
_cell_measurement_temperature 296(2)
_cell_measurement_theta_max 21.91
_cell_measurement_theta_min 2.31
_cell_volume 2324.1(5)
_computing_cell_refinement 'SAINT (Bruker, 2007)'
_computing_data_collection 'SMART (Bruker, 2007)'
_computing_data_reduction 'SAINT (Bruker, 2007)'
_computing_molecular_graphics 'SHELXTL (Sheldrick, 2008)'
_computing_publication_material 'SHELXTL (Sheldrick, 2008)'
_computing_structure_refinement 'SHELXL (Sheldrick, 2008)'
_computing_structure_solution 'SHELXS (Sheldrick, 2008)'
_diffrn_ambient_temperature 296(2)
_diffrn_measured_fraction_theta_full 0.999
_diffrn_measured_fraction_theta_max 0.999
_diffrn_radiation_monochromator graphite
_diffrn_radiation_source 'fine-focus sealed tube'
_diffrn_radiation_type MoK\a
_diffrn_radiation_wavelength 0.71073
_diffrn_reflns_av_R_equivalents 0.0249
_diffrn_reflns_av_sigmaI/netI 0.0241
_diffrn_reflns_limit_h_max 11
_diffrn_reflns_limit_h_min -11
_diffrn_reflns_limit_k_max 17
_diffrn_reflns_limit_k_min -18
_diffrn_reflns_limit_l_max 18
_diffrn_reflns_limit_l_min -18
_diffrn_reflns_number 16307
_diffrn_reflns_theta_full 25.00
_diffrn_reflns_theta_max 25.00
_diffrn_reflns_theta_min 1.86
_exptl_absorpt_coefficient_mu 0.069
_exptl_absorpt_correction_T_max 0.9932
_exptl_absorpt_correction_T_min 0.9797
_exptl_absorpt_correction_type multi-scan
_exptl_absorpt_process_details '(SADABS; Sheldrick, 1996)'
_exptl_crystal_colour yellow
_exptl_crystal_density_diffrn 1.165
_exptl_crystal_density_method 'not measured'
_exptl_crystal_description block
_exptl_crystal_F_000 872
_exptl_crystal_size_max 0.30
_exptl_crystal_size_mid 0.10
_exptl_crystal_size_min 0.10
_refine_diff_density_max 0.639
_refine_diff_density_min -0.525
_refine_diff_density_rms 0.041
_refine_ls_extinction_method none
_refine_ls_goodness_of_fit_ref 1.050
_refine_ls_hydrogen_treatment constr
_refine_ls_matrix_type full
_refine_ls_number_parameters 322
_refine_ls_number_reflns 4095
_refine_ls_number_restraints 1
_refine_ls_restrained_S_all 1.054
_refine_ls_R_factor_all 0.1100
_refine_ls_R_factor_gt 0.0767
_refine_ls_shift/su_max 0.000
_refine_ls_shift/su_mean 0.000
_refine_ls_structure_factor_coef Fsqd
_refine_ls_weighting_details 'calc w=1/[\s^2^(Fo^2^)+(0.1177P)^2^+1.3209P] where P=(Fo^2^+2Fc^2^)/3'
_refine_ls_weighting_scheme calc
_refine_ls_wR_factor_gt 0.2203
_refine_ls_wR_factor_ref 0.2559
_reflns_number_gt 2643
_reflns_number_total 4095
_reflns_threshold_expression >2sigma(I)
_cod_data_source_file c7nj04812b2.cif
_cod_data_source_block 20120615b_0m
_cod_depositor_comments
;
The following automatic conversions were performed:

'_symmetry_cell_setting' value 'Monoclinic' changed to 'monoclinic'
according to
/home/data/users/saulius/crontab/automatic-downloads/rss-feeds/RSC/lib/dictionaries/cif_core.dic
dictionary named 'cif_core.dic' version 2.4.2 from 2011-04-26.

Automatic conversion script
Id: cif_fix_values 4973 2017-02-22 13:04:09Z antanas 

 Adding full bibliography for 7056956--7056957.cif.
;
_cod_original_sg_symbol_H-M 'P2(1)/n  '
_cod_database_code 7056957

loop_
_symmetry_equiv_pos_as_xyz
'x, y, z'
'-x+1/2, y+1/2, -z+1/2'
'-x, -y, -z'
'x-1/2, -y-1/2, z-1/2'

loop_
_atom_site_label
_atom_site_type_symbol
_atom_site_fract_x
_atom_site_fract_y
_atom_site_fract_z
_atom_site_U_iso_or_equiv
_atom_site_adp_type
_atom_site_occupancy
_atom_site_symmetry_multiplicity
_atom_site_calc_flag
_atom_site_refinement_flags
_atom_site_disorder_assembly
_atom_site_disorder_group
C1 C 0.6916(7) 1.0752(4) 0.8341(4) 0.1518(16) Uani 1 1 d . . .
H1A H 0.5937 1.0795 0.8125 0.228 Uiso 1 1 calc R . .
H1B H 0.7265 1.1318 0.8537 0.228 Uiso 1 1 calc R . .
H1C H 0.7060 1.0344 0.8806 0.228 Uiso 1 1 calc R . .
C2 C 0.7664(7) 1.0447(4) 0.7660(4) 0.1518(16) Uani 1 1 d D . .
H2A H 0.7697 1.0937 0.7275 0.182 Uiso 1 1 calc R . .
H2B H 0.8619 1.0330 0.7921 0.182 Uiso 1 1 calc R . .
C3 C 0.7233(7) 0.9757(4) 0.7184(3) 0.144(2) Uani 1 1 d D . .
H3A H 0.6382 0.9930 0.6816 0.173 Uiso 1 1 calc R . .
H3B H 0.6973 0.9311 0.7565 0.173 Uiso 1 1 calc R . .
C7 C 0.7943(4) 0.9438(2) 0.5780(2) 0.0749(9) Uani 1 1 d . . .
C10 C 0.7608(3) 0.9641(2) 0.39750(18) 0.0634(8) Uani 1 1 d . . .
C11 C 0.6973(5) 1.0169(3) 0.4487(2) 0.1028(14) Uani 1 1 d . B .
H11 H 0.6406 1.0620 0.4236 0.123 Uiso 1 1 calc R . .
C12 C 0.7126(5) 1.0071(3) 0.5356(2) 0.1015(14) Uani 1 1 d . B .
H12 H 0.6651 1.0452 0.5665 0.122 Uiso 1 1 calc R . .
C13 C 0.7471(3) 0.9751(2) 0.30440(18) 0.0606(8) Uani 1 1 d . . .
C14 C 0.8168(3) 0.92020(19) 0.25514(18) 0.0620(8) Uani 1 1 d . . .
H14 H 0.8718 0.8748 0.2811 0.074 Uiso 1 1 calc R B .
C15 C 0.8053(3) 0.93230(19) 0.16761(18) 0.0605(8) Uani 1 1 d . . .
C16 C 0.6563(3) 1.04891(19) 0.17313(18) 0.0595(7) Uani 1 1 d . . .
C17 C 0.6649(3) 1.0404(2) 0.26052(18) 0.0618(8) Uani 1 1 d . . .
H17 H 0.6153 1.0786 0.2901 0.074 Uiso 1 1 calc R B .
C18 C 0.5645(3) 1.11616(19) 0.12475(18) 0.0607(7) Uani 1 1 d . . .
C19 C 0.5442(4) 1.1184(2) 0.0368(2) 0.0763(9) Uani 1 1 d . . .
H19 H 0.5914 1.0794 0.0065 0.092 Uiso 1 1 calc R . .
C20 C 0.4533(4) 1.1791(3) -0.0057(2) 0.0885(11) Uani 1 1 d . . .
H20 H 0.4382 1.1814 -0.0649 0.106 Uiso 1 1 calc R B .
C21 C 0.3859(4) 1.2357(2) 0.0400(2) 0.0848(10) Uani 1 1 d . . .
H21 H 0.3237 1.2770 0.0129 0.102 Uiso 1 1 calc R . .
C22 C 0.4122(4) 1.2299(2) 0.1270(3) 0.0853(10) Uani 1 1 d . . .
H22 H 0.3663 1.2690 0.1579 0.102 Uiso 1 1 calc R B .
C23 C 0.8826(3) 0.8760(2) 0.11424(18) 0.0633(8) Uani 1 1 d . . .
C24 C 0.9336(4) 0.7939(2) 0.1414(2) 0.0713(9) Uani 1 1 d . . .
H24 H 0.9184 0.7726 0.1939 0.086 Uiso 1 1 calc R . .
C25 C 1.0064(4) 0.7439(2) 0.0914(2) 0.0852(11) Uani 1 1 d . . .
H25 H 1.0391 0.6889 0.1104 0.102 Uiso 1 1 calc R B .
C26 C 1.0313(5) 0.7739(3) 0.0142(3) 0.0976(13) Uani 1 1 d . . .
H26 H 1.0812 0.7400 -0.0190 0.117 Uiso 1 1 calc R . .
C27 C 0.9814(5) 0.8553(3) -0.0135(3) 0.1015(13) Uani 1 1 d . . .
H27 H 0.9974 0.8764 -0.0659 0.122 Uiso 1 1 calc R B .
C28 C 0.9079(4) 0.9054(2) 0.0362(2) 0.0834(10) Uani 1 1 d . . .
H28 H 0.8748 0.9601 0.0168 0.100 Uiso 1 1 calc R . .
N1 N 0.8107(4) 0.9331(2) 0.66481(18) 0.0997(11) Uani 1 1 d . A .
N2 N 0.7259(3) 0.99591(16) 0.12657(15) 0.0623(7) Uani 1 1 d . . .
N3 N 0.4993(3) 1.17216(19) 0.17036(17) 0.0756(8) Uani 1 1 d . . .
C4 C 1.078(3) 0.7678(13) 0.7604(13) 0.086(4) Uani 0.50 1 d P A 1
H4A H 1.0176 0.7410 0.7953 0.129 Uiso 0.50 1 calc PR A 1
H4B H 1.1649 0.7832 0.7951 0.129 Uiso 0.50 1 calc PR A 1
H4C H 1.0953 0.7273 0.7171 0.129 Uiso 0.50 1 calc PR A 1
C6 C 0.8567(8) 0.8444(6) 0.7017(4) 0.0708(17) Uani 0.50 1 d P A 1
H6A H 0.8178 0.8338 0.7533 0.085 Uiso 0.50 1 calc PR A 1
H6B H 0.8254 0.7983 0.6611 0.085 Uiso 0.50 1 calc PR A 1
C5 C 1.0123(11) 0.8459(9) 0.7209(6) 0.092(2) Uani 0.50 1 d P A 1
H5A H 1.0479 0.8560 0.6681 0.110 Uiso 0.50 1 calc PR A 1
H5B H 1.0404 0.8954 0.7580 0.110 Uiso 0.50 1 calc PR A 1
C4' C 1.063(3) 0.754(2) 0.7710(18) 0.145(10) Uani 0.50 1 d P A 2
H4'1 H 1.1395 0.7658 0.7412 0.218 Uiso 0.50 1 calc PR A 2
H4'2 H 1.0466 0.6922 0.7722 0.218 Uiso 0.50 1 calc PR A 2
H4'3 H 1.0848 0.7760 0.8282 0.218 Uiso 0.50 1 calc PR A 2
C6' C 0.9509(11) 0.8966(6) 0.7130(5) 0.082(2) Uani 0.50 1 d P A 2
H6'1 H 1.0254 0.9066 0.6801 0.098 Uiso 0.50 1 calc PR A 2
H6'2 H 0.9750 0.9255 0.7676 0.098 Uiso 0.50 1 calc PR A 2
C5' C 0.9315(15) 0.8001(7) 0.7254(6) 0.100(3) Uani 0.50 1 d P A 2
H5'1 H 0.9037 0.7729 0.6702 0.121 Uiso 0.50 1 calc PR A 2
H5'2 H 0.8564 0.7916 0.7581 0.121 Uiso 0.50 1 calc PR A 2
C8 C 0.8939(11) 0.9114(8) 0.5323(6) 0.100(3) Uani 0.50 1 d P B 1
H8 H 0.9723 0.8827 0.5605 0.120 Uiso 0.50 1 calc PR B 1
C9 C 0.8768(11) 0.9217(8) 0.4459(6) 0.096(3) Uani 0.50 1 d P B 1
H9 H 0.9455 0.8995 0.4172 0.116 Uiso 0.50 1 calc PR B 1
C8' C 0.8218(10) 0.8742(5) 0.5213(5) 0.071(2) Uani 0.50 1 d P B 2
H8' H 0.8495 0.8198 0.5443 0.085 Uiso 0.50 1 calc PR B 2
C9' C 0.8086(9) 0.8854(5) 0.4355(5) 0.066(2) Uani 0.50 1 d P B 2
H9' H 0.8318 0.8396 0.4017 0.079 Uiso 0.50 1 calc PR B 2

loop_
_atom_site_aniso_label
_atom_site_aniso_U_11
_atom_site_aniso_U_22
_atom_site_aniso_U_33
_atom_site_aniso_U_23
_atom_site_aniso_U_13
_atom_site_aniso_U_12
C1 0.178(4) 0.145(3) 0.135(3) -0.047(3) 0.036(3) 0.001(3)
C2 0.178(4) 0.145(3) 0.135(3) -0.047(3) 0.036(3) 0.001(3)
C3 0.225(6) 0.139(4) 0.065(2) 0.000(3) 0.016(3) 0.065(4)
C7 0.085(2) 0.087(2) 0.0562(18) 0.0095(16) 0.0207(16) 0.0152(19)
C10 0.0648(18) 0.0713(19) 0.0553(16) 0.0040(14) 0.0132(14) 0.0010(15)
C11 0.139(4) 0.107(3) 0.061(2) 0.0025(19) 0.010(2) 0.059(3)
C12 0.136(4) 0.110(3) 0.059(2) -0.0039(19) 0.018(2) 0.055(3)
C13 0.0609(17) 0.0661(18) 0.0555(16) 0.0018(13) 0.0111(13) -0.0088(14)
C14 0.0673(18) 0.0632(18) 0.0562(17) 0.0053(13) 0.0122(14) -0.0032(14)
C15 0.0678(19) 0.0581(17) 0.0563(16) 0.0009(13) 0.0120(14) -0.0082(14)
C16 0.0642(18) 0.0588(17) 0.0550(16) -0.0024(13) 0.0080(13) -0.0103(14)
C17 0.0648(18) 0.0646(18) 0.0564(17) -0.0003(13) 0.0106(13) -0.0017(14)
C18 0.0654(18) 0.0570(17) 0.0582(17) -0.0005(13) 0.0052(13) -0.0070(14)
C19 0.094(2) 0.073(2) 0.0599(19) 0.0022(16) 0.0071(17) 0.0054(18)
C20 0.107(3) 0.090(3) 0.063(2) 0.0075(19) -0.0047(19) 0.002(2)
C21 0.087(3) 0.076(2) 0.086(3) 0.0084(19) -0.004(2) 0.0065(19)
C22 0.087(2) 0.078(2) 0.090(3) 0.0007(19) 0.014(2) 0.014(2)
C23 0.0711(19) 0.0637(18) 0.0558(16) -0.0011(13) 0.0120(14) -0.0066(15)
C24 0.086(2) 0.0658(19) 0.0632(18) 0.0033(15) 0.0151(16) -0.0021(17)
C25 0.105(3) 0.066(2) 0.085(2) -0.0032(17) 0.018(2) 0.0108(19)
C26 0.120(3) 0.094(3) 0.085(3) -0.008(2) 0.037(2) 0.020(2)
C27 0.139(4) 0.100(3) 0.075(2) 0.006(2) 0.044(2) 0.017(3)
C28 0.112(3) 0.076(2) 0.067(2) 0.0084(17) 0.0283(19) 0.014(2)
N1 0.134(3) 0.115(3) 0.0547(16) 0.0119(16) 0.0274(17) 0.045(2)
N2 0.0712(16) 0.0599(14) 0.0558(14) 0.0002(11) 0.0099(12) -0.0056(12)
N3 0.0838(19) 0.0753(18) 0.0672(16) -0.0004(13) 0.0098(14) 0.0079(15)
C4 0.106(11) 0.072(6) 0.078(7) -0.015(6) 0.005(7) 0.002(6)
C6 0.082(5) 0.075(5) 0.057(4) 0.006(3) 0.013(3) -0.004(5)
C5 0.099(8) 0.082(7) 0.092(6) -0.006(5) 0.011(5) -0.003(6)
C4' 0.121(17) 0.160(17) 0.151(17) 0.040(11) 0.006(12) 0.049(14)
C6' 0.092(6) 0.093(6) 0.061(4) 0.005(4) 0.013(4) -0.005(6)
C5' 0.116(8) 0.082(6) 0.099(7) 0.004(5) 0.006(6) 0.010(7)
C8 0.088(7) 0.155(11) 0.057(5) 0.014(6) 0.008(5) 0.045(6)
C9 0.082(7) 0.144(10) 0.067(5) 0.016(6) 0.024(5) 0.044(6)
C8' 0.096(7) 0.062(4) 0.054(4) -0.001(3) 0.011(4) 0.008(4)
C9' 0.085(6) 0.063(4) 0.051(4) -0.004(3) 0.011(4) 0.007(4)

loop_
_atom_type_symbol
_atom_type_description
_atom_type_scat_dispersion_real
_atom_type_scat_dispersion_imag
_atom_type_scat_source
C C 0.0033 0.0016 'International Tables Vol C Tables 4.2.6.8 and 6.1.1.4'
H H 0.0000 0.0000 'International Tables Vol C Tables 4.2.6.8 and 6.1.1.4'
N N 0.0061 0.0033 'International Tables Vol C Tables 4.2.6.8 and 6.1.1.4'

loop_
_geom_angle_atom_site_label_1
_geom_angle_atom_site_label_2
_geom_angle_atom_site_label_3
_geom_angle
C2 C1 H1A 109.5
C2 C1 H1B 109.5
H1A C1 H1B 109.5
C2 C1 H1C 109.5
H1A C1 H1C 109.5
H1B C1 H1C 109.5
C3 C2 C1 121.7(6)
C3 C2 H2A 106.9
C1 C2 H2A 106.9
C3 C2 H2B 106.9
C1 C2 H2B 106.9
H2A C2 H2B 106.7
C2 C3 N1 122.2(6)
C2 C3 H3A 106.8
N1 C3 H3A 106.8
C2 C3 H3B 106.8
N1 C3 H3B 106.8
H3A C3 H3B 106.6
C12 C7 N1 123.3(3)
C12 C7 C8 113.1(5)
N1 C7 C8 120.3(5)
C12 C7 C8' 111.3(4)
N1 C7 C8' 122.5(4)
C8 C7 C8' 36.8(5)
C11 C10 C9' 113.7(4)
C11 C10 C9 110.0(5)
C9' C10 C9 35.6(4)
C11 C10 C13 123.9(3)
C9' C10 C13 120.3(4)
C9 C10 C13 122.3(4)
C10 C11 C12 123.4(3)
C10 C11 H11 118.3
C12 C11 H11 118.3
C7 C12 C11 122.5(3)
C7 C12 H12 118.7
C11 C12 H12 118.7
C17 C13 C14 116.0(3)
C17 C13 C10 122.5(3)
C14 C13 C10 121.5(3)
C15 C14 C13 121.0(3)
C15 C14 H14 119.5
C13 C14 H14 119.5
N2 C15 C14 122.1(3)
N2 C15 C23 116.1(3)
C14 C15 C23 121.7(3)
N2 C16 C17 122.7(3)
N2 C16 C18 116.1(2)
C17 C16 C18 121.2(3)
C16 C17 C13 120.6(3)
C16 C17 H17 119.7
C13 C17 H17 119.7
N3 C18 C19 121.9(3)
N3 C18 C16 116.9(3)
C19 C18 C16 121.2(3)
C20 C19 C18 119.3(3)
C20 C19 H19 120.3
C18 C19 H19 120.3
C21 C20 C19 119.2(3)
C21 C20 H20 120.4
C19 C20 H20 120.4
C20 C21 C22 118.2(3)
C20 C21 H21 120.9
C22 C21 H21 120.9
N3 C22 C21 124.4(4)
N3 C22 H22 117.8
C21 C22 H22 117.8
C28 C23 C24 117.8(3)
C28 C23 C15 120.3(3)
C24 C23 C15 121.9(3)
C25 C24 C23 120.7(3)
C25 C24 H24 119.7
C23 C24 H24 119.7
C26 C25 C24 120.9(3)
C26 C25 H25 119.5
C24 C25 H25 119.5
C25 C26 C27 119.0(3)
C25 C26 H26 120.5
C27 C26 H26 120.5
C28 C27 C26 120.2(4)
C28 C27 H27 119.9
C26 C27 H27 119.9
C27 C28 C23 121.3(3)
C27 C28 H28 119.3
C23 C28 H28 119.3
C7 N1 C3 123.6(3)
C7 N1 C6 118.4(4)
C3 N1 C6 109.7(4)
C7 N1 C6' 119.3(4)
C3 N1 C6' 114.8(4)
C6 N1 C6' 46.1(4)
C15 N2 C16 117.7(2)
C22 N3 C18 117.0(3)
C5 C6 N1 107.0(9)
C5 C6 H6A 110.3
N1 C6 H6A 110.3
C5 C6 H6B 110.3
N1 C6 H6B 110.3
H6A C6 H6B 108.6
C4 C5 C6 116.0(14)
C4 C5 H5A 108.3
C6 C5 H5A 108.3
C4 C5 H5B 108.3
C6 C5 H5B 108.3
H5A C5 H5B 107.4
C5' C4' H4'1 109.5
C5' C4' H4'2 109.5
H4'1 C4' H4'2 109.5
C5' C4' H4'3 109.5
H4'1 C4' H4'3 109.5
H4'2 C4' H4'3 109.5
C5' C6' N1 107.3(9)
C5' C6' H6'1 110.2
N1 C6' H6'1 110.2
C5' C6' H6'2 110.2
N1 C6' H6'2 110.2
H6'1 C6' H6'2 108.5
C6' C5' C4' 113.5(16)
C6' C5' H5'1 108.9
C4' C5' H5'1 108.9
C6' C5' H5'2 108.9
C4' C5' H5'2 108.9
H5'1 C5' H5'2 107.7
C9 C8 C7 120.2(8)
C9 C8 H8 119.9
C7 C8 H8 119.9
C8 C9 C10 123.9(8)
C8 C9 H9 118.0
C10 C9 H9 118.0
C9' C8' C7 122.5(7)
C9' C8' H8' 118.8
C7 C8' H8' 118.8
C8' C9' C10 121.0(7)
C8' C9' H9' 119.5
C10 C9' H9' 119.5

loop_
_geom_bond_atom_site_label_1
_geom_bond_atom_site_label_2
_geom_bond_distance
C1 C2 1.473(7)
C1 H1A 0.9600
C1 H1B 0.9600
C1 H1C 0.9600
C2 C3 1.325(7)
C2 H2A 0.9700
C2 H2B 0.9700
C3 N1 1.448(6)
C3 H3A 0.9700
C3 H3B 0.9700
C7 C12 1.358(5)
C7 N1 1.375(4)
C7 C8 1.389(10)
C7 C8' 1.445(9)
C10 C11 1.360(5)
C10 C9' 1.391(9)
C10 C9 1.415(10)
C10 C13 1.476(4)
C11 C12 1.375(5)
C11 H11 0.9300
C12 H12 0.9300
C13 C17 1.392(4)
C13 C14 1.393(4)
C14 C15 1.391(4)
C14 H14 0.9300
C15 N2 1.342(4)
C15 C23 1.491(4)
C16 N2 1.348(4)
C16 C17 1.386(4)
C16 C18 1.490(4)
C17 H17 0.9300
C18 N3 1.343(4)
C18 C19 1.383(4)
C19 C20 1.380(5)
C19 H19 0.9300
C20 C21 1.360(5)
C20 H20 0.9300
C21 C22 1.369(5)
C21 H21 0.9300
C22 N3 1.335(4)
C22 H22 0.9300
C23 C28 1.378(4)
C23 C24 1.390(4)
C24 C25 1.375(5)
C24 H24 0.9300
C25 C26 1.368(5)
C25 H25 0.9300
C26 C27 1.378(6)
C26 H26 0.9300
C27 C28 1.378(5)
C27 H27 0.9300
C28 H28 0.9300
N1 C6 1.513(9)
N1 C6' 1.554(11)
C4 C5 1.45(3)
C4 H4A 0.9600
C4 H4B 0.9600
C4 H4C 0.9600
C6 C5 1.491(13)
C6 H6A 0.9700
C6 H6B 0.9700
C5 H5A 0.9700
C5 H5B 0.9700
C4' C5' 1.53(3)
C4' H4'1 0.9600
C4' H4'2 0.9600
C4' H4'3 0.9600
C6' C5' 1.500(13)
C6' H6'1 0.9700
C6' H6'2 0.9700
C5' H5'1 0.9700
C5' H5'2 0.9700
C8 C9 1.367(13)
C8 H8 0.9300
C9 H9 0.9300
C8' C9' 1.362(11)
C8' H8' 0.9300
C9' H9' 0.9300
